data_1545129
loop_
_publ_author_name
'Nyandoro, Stephen S.'
'Munissi, Joan J. E.'
'Kombo, Msim'
'Mgina, Clarence A.'
'Pan, Fangfang'
'Gruhonjic, Amra'
'Fitzpatrick, Paul'
'Lu, Yu'
'Wang, Bin'
'Rissanen, Kari'
'Erd\'elyi, M\'at\'e'

_publ_section_title
;
 Flavonoids from Erythrina schliebenii.
;
_journal_issue 2
_journal_name_full 'Journal of natural products'
_journal_page_first 377
_journal_page_last 383
_journal_paper_doi 10.1021/acs.jnatprod.6b00839
_journal_volume 80
_journal_year 2017
_chemical_absolute_configuration ad
_chemical_formula_moiety 'C26 H30 O5'
_chemical_formula_sum 'C26 H30 O5'
_chemical_formula_weight 422.50
_space_group_crystal_system orthorhombic
_space_group_IT_number 19
_space_group_name_Hall 'P 2ac 2ab'
_space_group_name_H-M_alt 'P 21 21 21'
_symmetry_space_group_name_Hall 'P 2ac 2ab'
_symmetry_space_group_name_H-M 'P 21 21 21'
_atom_sites_solution_hydrogens mixed
_audit_creation_date 2016-08-11
_audit_creation_method
;
Olex2 1.2
(compiled 2016.02.19 svn.r3266 for OlexSys, GUI svn.r5155)
;
_cell_angle_alpha 90
_cell_angle_beta 90
_cell_angle_gamma 90
_cell_formula_units_Z 4
_cell_length_a 5.18734(7)
_cell_length_b 20.1639(2)
_cell_length_c 21.6358(2)
_cell_measurement_reflns_used 17454
_cell_measurement_temperature 123.01(2)
_cell_measurement_theta_max 76.5490
_cell_measurement_theta_min 4.0580
_cell_volume 2263.04(4)
_computing_cell_refinement
;
CrysAlisPro, Agilent Technologies,
Version 1.171.37.35 (release 13-08-2014 CrysAlis171 .NET)
(compiled Aug 13 2014,18:06:01)
;
_computing_data_collection
;
CrysAlisPro, Agilent Technologies,
Version 1.171.37.35 (release 13-08-2014 CrysAlis171 .NET)
(compiled Aug 13 2014,18:06:01)
;
_computing_data_reduction
;
CrysAlisPro, Agilent Technologies,
Version 1.171.37.35 (release 13-08-2014 CrysAlis171 .NET)
(compiled Aug 13 2014,18:06:01)
;
_computing_molecular_graphics 'Olex2 (Dolomanov et al., 2009)'
_computing_publication_material 'Olex2 (Dolomanov et al., 2009)'
_computing_structure_refinement 'ShelXL (Sheldrick, 2015)'
_computing_structure_solution 'ShelXS (Sheldrick, 2008)'
_diffrn_ambient_temperature 123.01(2)
_diffrn_measured_fraction_theta_full 1.000
_diffrn_measured_fraction_theta_max 0.999
_diffrn_measurement_device_type 'SuperNova (Cu) X-ray Source'
_diffrn_measurement_method '\w scans'
_diffrn_radiation_type CuK\a
_diffrn_radiation_wavelength 1.54184
_diffrn_reflns_av_R_equivalents 0.0399
_diffrn_reflns_av_unetI/netI 0.0207
_diffrn_reflns_Laue_measured_fraction_full 1.000
_diffrn_reflns_Laue_measured_fraction_max 0.999
_diffrn_reflns_limit_h_max 6
_diffrn_reflns_limit_h_min -6
_diffrn_reflns_limit_k_max 25
_diffrn_reflns_limit_k_min -25
_diffrn_reflns_limit_l_max 27
_diffrn_reflns_limit_l_min -27
_diffrn_reflns_number 37765
_diffrn_reflns_point_group_measured_fraction_full 1.000
_diffrn_reflns_point_group_measured_fraction_max 0.994
_diffrn_reflns_theta_full 67.684
_diffrn_reflns_theta_max 76.759
_diffrn_reflns_theta_min 2.996
_diffrn_source 'sealed X-ray tube'
_exptl_absorpt_coefficient_mu 0.685
_exptl_absorpt_correction_T_max 0.979
_exptl_absorpt_correction_T_min 0.905
_exptl_absorpt_correction_type analytical
_exptl_absorpt_process_details
;
CrysAlisPro, Agilent Technologies,
Version 1.171.37.35 (release 13-08-2014 CrysAlis171 .NET)
(compiled Aug 13 2014,18:06:01)
Analytical numeric absorption correction using a multifaceted crystal
            model based on expressions derived by R.C. Clark & J.S. Reid.
(Clark, R. C. & Reid, J. S. (1995). Acta Cryst. A51, 887-897)
Empirical absorption correction using spherical harmonics,
 implemented in SCALE3 ABSPACK scaling algorithm.
;
_exptl_crystal_colour colourless
_exptl_crystal_colour_primary colourless
_exptl_crystal_density_diffrn 1.240
_exptl_crystal_description plate
_exptl_crystal_F_000 904
_exptl_crystal_size_max 0.2241
_exptl_crystal_size_mid 0.0627
_exptl_crystal_size_min 0.0296
_refine_diff_density_max 0.539
_refine_diff_density_min -0.232
_refine_diff_density_rms 0.044
_refine_ls_abs_structure_details
;
 Flack x determined using 1834 quotients [(I+)-(I-)]/[(I+)+(I-)]
 (Parsons, Flack and Wagner, Acta Cryst. B69 (2013) 249-259).
;
_refine_ls_abs_structure_Flack 0.02(6)
_refine_ls_extinction_method none
_refine_ls_goodness_of_fit_ref 1.042
_refine_ls_hydrogen_treatment mixed
_refine_ls_matrix_type full
_refine_ls_number_parameters 293
_refine_ls_number_reflns 4761
_refine_ls_number_restraints 0
_refine_ls_restrained_S_all 1.042
_refine_ls_R_factor_all 0.0369
_refine_ls_R_factor_gt 0.0348
_refine_ls_shift/su_max 0.007
_refine_ls_shift/su_mean 0.000
_refine_ls_structure_factor_coef Fsqd
_refine_ls_weighting_details 'w=1/[\s^2^(Fo^2^)+(0.0575P)^2^+0.5750P] where P=(Fo^2^+2Fc^2^)/3'
_refine_ls_weighting_scheme calc
_refine_ls_wR_factor_gt 0.0949
_refine_ls_wR_factor_ref 0.0968
_reflns_Friedel_coverage 0.708
_reflns_Friedel_fraction_full 1.000
_reflns_Friedel_fraction_max 0.987
_reflns_number_gt 4524
_reflns_number_total 4761
_reflns_threshold_expression 'I > 2\s(I)'
_cod_data_source_file np6b00839_si_001.cif
_cod_data_source_block 8
_cod_depositor_comments 'Adding full bibliography for 1545126--1545129.cif.'
_cod_original_cell_volume 2263.04(5)
_cod_database_code 1545129
_shelx_space_group_comment
;
The symmetry employed for this shelxl refinement is uniquely defined
by the following loop, which should always be used as a source of
symmetry information in preference to the above space-group names.
They are only intended as comments.
;
_olex2_refinement_description
;
1. Fixed Uiso
 At 1.2 times of:
  All C(H) groups, All C(H,H) groups
 At 1.5 times of:
  All C(H,H,H) groups
2.a Ternary CH refined with riding coordinates:
 C9(H9)
2.b Secondary CH2 refined with riding coordinates:
 C8(H8A,H8B), C16(H16A,H16B), C21(H21A,H21B)
2.c Aromatic/amide H refined with riding coordinates:
 C2(H2), C6(H6), C11(H11), C15(H15), C17(H17), C22(H22)
2.d Idealised Me refined as rotating group:
 C19(H19A,H19B,H19C), C20(H20A,H20B,H20C), C24(H24A,H24B,H24C), C25(H25A,H25B,
 H25C), C26(H26A,H26B,H26C)
;
_shelx_shelxl_version_number 2016/4
_olex2_submission_special_instructions 'No special instructions were received'

loop_
_space_group_symop_operation_xyz
'x, y, z'
'-x+1/2, -y, z+1/2'
'x+1/2, -y+1/2, -z'
'-x, y+1/2, -z+1/2'

loop_
_atom_site_label
_atom_site_type_symbol
_atom_site_fract_x
_atom_site_fract_y
_atom_site_fract_z
_atom_site_U_iso_or_equiv
_atom_site_adp_type
_atom_site_occupancy
_atom_site_site_symmetry_order
_atom_site_calc_flag
_atom_site_refinement_flags_posn
C1 C 1.0092(4) 0.74903(9) 0.09667(8) 0.0167(4) Uani 1 1 d .
C2 C 1.2123(4) 0.72997(9) 0.05813(9) 0.0176(4) Uani 1 1 d .
H2 H 1.272628 0.758617 0.026412 0.021 Uiso 1 1 calc R
C3 C 1.3228(4) 0.66864(9) 0.06724(8) 0.0160(4) Uani 1 1 d .
C4 C 1.2396(4) 0.62612(9) 0.11541(8) 0.0166(4) Uani 1 1 d .
C5 C 1.0340(4) 0.64780(9) 0.15325(8) 0.0164(4) Uani 1 1 d .
C6 C 0.9170(4) 0.70834(9) 0.14395(8) 0.0179(4) Uani 1 1 d .
H6 H 0.776842 0.722058 0.169150 0.021 Uiso 1 1 calc R
C7 C 1.3749(4) 0.56538(9) 0.12872(9) 0.0186(4) Uani 1 1 d .
C8 C 1.2966(4) 0.53103(10) 0.18772(10) 0.0223(4) Uani 1 1 d .
H8A H 1.396093 0.549467 0.222775 0.027 Uiso 1 1 calc R
H8B H 1.335857 0.483099 0.184612 0.027 Uiso 1 1 calc R
C9 C 1.0096(4) 0.54053(9) 0.19940(9) 0.0196(4) Uani 1 1 d .
H9 H 0.910510 0.519020 0.165199 0.024 Uiso 1 1 calc R
C10 C 0.9252(4) 0.51106(9) 0.26024(9) 0.0197(4) Uani 1 1 d .
C11 C 0.9650(4) 0.54411(10) 0.31552(9) 0.0215(4) Uani 1 1 d .
H11 H 1.042771 0.586764 0.315136 0.026 Uiso 1 1 calc R
C12 C 0.8928(4) 0.51582(10) 0.37180(9) 0.0207(4) Uani 1 1 d .
C13 C 0.7814(4) 0.45269(10) 0.37116(9) 0.0203(4) Uani 1 1 d .
C14 C 0.7377(4) 0.41806(10) 0.31582(10) 0.0215(4) Uani 1 1 d .
C15 C 0.8114(4) 0.44856(10) 0.26083(9) 0.0200(4) Uani 1 1 d .
H15 H 0.783361 0.426151 0.222799 0.024 Uiso 1 1 calc R
C16 C 0.9318(4) 0.55450(10) 0.43108(9) 0.0241(4) Uani 1 1 d .
H16A H 0.918085 0.523930 0.466736 0.029 Uiso 1 1 calc R
H16B H 1.107195 0.573852 0.431299 0.029 Uiso 1 1 calc R
C17 C 0.7358(4) 0.60936(11) 0.43809(10) 0.0261(4) Uani 1 1 d .
H17 H 0.695940 0.633356 0.401538 0.031 Uiso 1 1 calc R
C18 C 0.6120(5) 0.62837(11) 0.48888(10) 0.0290(5) Uani 1 1 d .
C19 C 0.6476(9) 0.59798(17) 0.55119(13) 0.0615(11) Uani 1 1 d .
H19A H 0.716749 0.631266 0.579729 0.092 Uiso 1 1 calc GR
H19B H 0.768285 0.560731 0.548151 0.092 Uiso 1 1 calc GR
H19C H 0.481180 0.581994 0.566593 0.092 Uiso 1 1 calc GR
C20 C 0.4188(5) 0.68405(12) 0.48752(12) 0.0353(5) Uani 1 1 d .
H20A H 0.403280 0.701024 0.445243 0.053 Uiso 1 1 calc GR
H20B H 0.476385 0.719779 0.514945 0.053 Uiso 1 1 calc GR
H20C H 0.250832 0.667589 0.501494 0.053 Uiso 1 1 calc GR
C21 C 0.6191(5) 0.34917(11) 0.31414(10) 0.0299(5) Uani 1 1 d .
H21A H 0.758816 0.315866 0.311155 0.036 Uiso 1 1 calc R
H21B H 0.525557 0.341259 0.353326 0.036 Uiso 1 1 calc R
C22 C 0.4364(5) 0.33965(11) 0.26100(11) 0.0318(5) Uani 1 1 d .
H22 H 0.311430 0.373562 0.255370 0.038 Uiso 1 1 calc R
C23 C 0.4275(5) 0.29009(12) 0.22113(11) 0.0329(5) Uani 1 1 d .
C24 C 0.5893(7) 0.22909(15) 0.22093(15) 0.0467(7) Uani 1 1 d .
H24A H 0.719482 0.232211 0.253629 0.070 Uiso 1 1 calc GR
H24B H 0.674967 0.224669 0.180775 0.070 Uiso 1 1 calc GR
H24C H 0.479921 0.190255 0.228268 0.070 Uiso 1 1 calc GR
C25 C 0.2264(7) 0.29046(19) 0.16985(16) 0.0554(8) Uani 1 1 d .
H25A H 0.109163 0.328032 0.175790 0.083 Uiso 1 1 calc GR
H25B H 0.128059 0.248979 0.171041 0.083 Uiso 1 1 calc GR
H25C H 0.312567 0.294595 0.129727 0.083 Uiso 1 1 calc GR
C26 C 0.4738(5) 0.43964(12) 0.45040(11) 0.0298(5) Uani 1 1 d .
H26A H 0.341030 0.429197 0.419667 0.045 Uiso 1 1 calc GR
H26B H 0.470558 0.487269 0.459387 0.045 Uiso 1 1 calc GR
H26C H 0.439924 0.414697 0.488415 0.045 Uiso 1 1 calc GR
O1 O 0.8936(3) 0.80838(7) 0.09001(6) 0.0208(3) Uani 1 1 d .
H1 H 0.972(7) 0.8291(15) 0.0597(16) 0.044(9) Uiso 1 1 d .
O2 O 1.5159(3) 0.64909(7) 0.02937(6) 0.0198(3) Uani 1 1 d .
H2A H 1.564(6) 0.6126(15) 0.0404(14) 0.034(8) Uiso 1 1 d .
O3 O 0.9457(3) 0.61053(7) 0.20129(6) 0.0201(3) Uani 1 1 d .
O4 O 1.5501(3) 0.54325(7) 0.09549(7) 0.0244(3) Uani 1 1 d .
O5 O 0.7219(3) 0.42175(8) 0.42660(7) 0.0250(3) Uani 1 1 d .

loop_
_atom_site_aniso_label
_atom_site_aniso_U_11
_atom_site_aniso_U_22
_atom_site_aniso_U_33
_atom_site_aniso_U_23
_atom_site_aniso_U_13
_atom_site_aniso_U_12
C1 0.0191(9) 0.0154(8) 0.0155(8) -0.0011(6) -0.0028(7) 0.0009(7)
C2 0.0188(9) 0.0178(8) 0.0160(8) 0.0025(7) -0.0003(7) -0.0009(7)
C3 0.0146(9) 0.0196(8) 0.0139(8) -0.0006(6) -0.0010(7) -0.0007(7)
C4 0.0165(9) 0.0167(8) 0.0166(8) 0.0014(7) -0.0005(7) 0.0002(7)
C5 0.0169(9) 0.0181(8) 0.0143(8) 0.0016(6) -0.0005(7) -0.0008(7)
C6 0.0175(9) 0.0192(8) 0.0169(8) -0.0007(7) 0.0016(7) 0.0020(7)
C7 0.0153(9) 0.0207(8) 0.0199(8) 0.0016(7) -0.0007(7) 0.0010(7)
C8 0.0203(10) 0.0220(9) 0.0247(10) 0.0070(7) 0.0015(8) 0.0048(8)
C9 0.0199(10) 0.0175(8) 0.0215(9) 0.0050(7) 0.0012(7) 0.0018(7)
C10 0.0164(9) 0.0210(8) 0.0218(9) 0.0066(7) 0.0000(8) 0.0023(7)
C11 0.0205(10) 0.0195(8) 0.0244(9) 0.0036(7) 0.0010(8) -0.0017(8)
C12 0.0180(9) 0.0227(9) 0.0213(9) 0.0040(7) -0.0002(8) 0.0036(7)
C13 0.0171(9) 0.0236(9) 0.0203(9) 0.0083(7) 0.0015(7) 0.0018(7)
C14 0.0194(10) 0.0217(9) 0.0233(9) 0.0076(8) -0.0027(8) 0.0006(8)
C15 0.0189(9) 0.0216(9) 0.0196(8) 0.0035(7) -0.0020(7) 0.0012(7)
C16 0.0257(11) 0.0247(9) 0.0219(9) 0.0010(8) -0.0003(8) 0.0020(8)
C17 0.0285(11) 0.0226(9) 0.0271(10) 0.0028(8) -0.0010(9) 0.0028(9)
C18 0.0317(12) 0.0243(10) 0.0309(10) -0.0005(8) 0.0009(10) 0.0016(9)
C19 0.097(3) 0.0592(18) 0.0284(12) 0.0053(12) 0.0159(16) 0.043(2)
C20 0.0345(13) 0.0275(10) 0.0440(13) -0.0064(9) 0.0023(11) 0.0061(10)
C21 0.0384(13) 0.0258(10) 0.0254(10) 0.0090(8) -0.0068(10) -0.0087(10)
C22 0.0279(12) 0.0313(11) 0.0361(12) 0.0070(9) -0.0017(10) -0.0005(9)
C23 0.0379(13) 0.0335(11) 0.0272(10) 0.0029(9) 0.0041(10) -0.0052(11)
C24 0.0481(17) 0.0426(14) 0.0493(15) -0.0107(12) -0.0021(14) 0.0046(13)
C25 0.0481(18) 0.064(2) 0.0541(18) -0.0050(15) -0.0167(15) -0.0033(16)
C26 0.0264(11) 0.0347(11) 0.0284(10) 0.0064(9) 0.0065(9) -0.0031(9)
O1 0.0257(8) 0.0169(6) 0.0199(6) 0.0042(5) 0.0044(6) 0.0052(6)
O2 0.0199(7) 0.0212(6) 0.0182(6) 0.0032(5) 0.0049(5) 0.0040(6)
O3 0.0222(7) 0.0183(6) 0.0197(6) 0.0062(5) 0.0060(5) 0.0035(6)
O4 0.0223(7) 0.0243(7) 0.0266(7) 0.0044(5) 0.0047(6) 0.0074(6)
O5 0.0247(8) 0.0289(7) 0.0213(7) 0.0107(6) 0.0017(6) 0.0012(6)

loop_
_atom_type_symbol
_atom_type_description
_atom_type_scat_dispersion_real
_atom_type_scat_dispersion_imag
_atom_type_scat_source
C C 0.0181 0.0091 'International Tables Vol C Tables 4.2.6.8 and 6.1.1.4'
H H 0.0000 0.0000 'International Tables Vol C Tables 4.2.6.8 and 6.1.1.4'
O O 0.0492 0.0322 'International Tables Vol C Tables 4.2.6.8 and 6.1.1.4'

loop_
_geom_angle_atom_site_label_1
_geom_angle_atom_site_label_2
_geom_angle_atom_site_label_3
_geom_angle
C6 C1 C2 122.26(17)
O1 C1 C2 121.09(17)
O1 C1 C6 116.65(17)
C1 C2 H2 120.8
C3 C2 C1 118.38(17)
C3 C2 H2 120.8
C2 C3 C4 121.46(17)
O2 C3 C2 118.89(17)
O2 C3 C4 119.65(17)
C3 C4 C7 120.87(17)
C5 C4 C3 117.95(17)
C5 C4 C7 120.97(17)
C6 C5 C4 121.44(17)
O3 C5 C4 121.68(16)
O3 C5 C6 116.86(17)
C1 C6 H6 120.8
C5 C6 C1 118.48(18)
C5 C6 H6 120.8
C4 C7 C8 115.37(17)
O4 C7 C4 123.11(18)
O4 C7 C8 121.48(17)
C7 C8 H8A 109.6
C7 C8 H8B 109.6
C7 C8 C9 110.26(16)
H8A C8 H8B 108.1
C9 C8 H8A 109.6
C9 C8 H8B 109.6
C8 C9 H9 109.0
C10 C9 C8 112.28(17)
C10 C9 H9 109.0
O3 C9 C8 110.54(16)
O3 C9 H9 109.0
O3 C9 C10 106.99(15)
C11 C10 C9 121.38(18)
C11 C10 C15 119.41(18)
C15 C10 C9 119.18(18)
C10 C11 H11 119.4
C10 C11 C12 121.13(18)
C12 C11 H11 119.4
C11 C12 C13 118.31(19)
C11 C12 C16 119.51(18)
C13 C12 C16 122.17(18)
C12 C13 C14 121.86(18)
O5 C13 C12 119.54(18)
O5 C13 C14 118.54(18)
C13 C14 C21 122.69(18)
C15 C14 C13 117.67(19)
C15 C14 C21 119.63(19)
C10 C15 C14 121.61(19)
C10 C15 H15 119.2
C14 C15 H15 119.2
C12 C16 H16A 109.2
C12 C16 H16B 109.2
H16A C16 H16B 107.9
C17 C16 C12 111.87(18)
C17 C16 H16A 109.2
C17 C16 H16B 109.2
C16 C17 H17 115.9
C18 C17 C16 128.3(2)
C18 C17 H17 115.9
C17 C18 C19 124.6(2)
C17 C18 C20 121.4(2)
C19 C18 C20 114.0(2)
C18 C19 H19A 109.5
C18 C19 H19B 109.5
C18 C19 H19C 109.5
H19A C19 H19B 109.5
H19A C19 H19C 109.5
H19B C19 H19C 109.5
C18 C20 H20A 109.5
C18 C20 H20B 109.5
C18 C20 H20C 109.5
H20A C20 H20B 109.5
H20A C20 H20C 109.5
H20B C20 H20C 109.5
C14 C21 H21A 109.0
C14 C21 H21B 109.0
H21A C21 H21B 107.8
C22 C21 C14 112.99(17)
C22 C21 H21A 109.0
C22 C21 H21B 109.0
C21 C22 H22 115.9
C23 C22 C21 128.2(2)
C23 C22 H22 115.9
C22 C23 C24 127.4(2)
C22 C23 C25 119.7(3)
C24 C23 C25 112.8(2)
C23 C24 H24A 109.5
C23 C24 H24B 109.5
C23 C24 H24C 109.5
H24A C24 H24B 109.5
H24A C24 H24C 109.5
H24B C24 H24C 109.5
C23 C25 H25A 109.5
C23 C25 H25B 109.5
C23 C25 H25C 109.5
H25A C25 H25B 109.5
H25A C25 H25C 109.5
H25B C25 H25C 109.5
H26A C26 H26B 109.5
H26A C26 H26C 109.5
H26B C26 H26C 109.5
O5 C26 H26A 109.5
O5 C26 H26B 109.5
O5 C26 H26C 109.5
C1 O1 H1 107(2)
C3 O2 H2A 108(2)
C5 O3 C9 116.00(15)
C13 O5 C26 113.42(16)

loop_
_geom_bond_atom_site_label_1
_geom_bond_atom_site_label_2
_geom_bond_distance
C1 C2 1.398(3)
C1 C6 1.396(3)
C1 O1 1.346(2)
C2 H2 0.9500
C2 C3 1.377(3)
C3 C4 1.417(3)
C3 O2 1.353(2)
C4 C5 1.414(3)
C4 C7 1.441(3)
C5 C6 1.378(3)
C5 O3 1.362(2)
C6 H6 0.9500
C7 C8 1.508(3)
C7 O4 1.242(3)
C8 H8A 0.9900
C8 H8B 0.9900
C8 C9 1.522(3)
C9 H9 1.0000
C9 C10 1.509(3)
C9 O3 1.451(2)
C10 C11 1.385(3)
C10 C15 1.392(3)
C11 H11 0.9500
C11 C12 1.396(3)
C12 C13 1.398(3)
C12 C16 1.515(3)
C13 C14 1.405(3)
C13 O5 1.387(2)
C14 C15 1.393(3)
C14 C21 1.520(3)
C15 H15 0.9500
C16 H16A 0.9900
C16 H16B 0.9900
C16 C17 1.510(3)
C17 H17 0.9500
C17 C18 1.329(3)
C18 C19 1.492(4)
C18 C20 1.505(3)
C19 H19A 0.9800
C19 H19B 0.9800
C19 H19C 0.9800
C20 H20A 0.9800
C20 H20B 0.9800
C20 H20C 0.9800
C21 H21A 0.9900
C21 H21B 0.9900
C21 C22 1.502(3)
C22 H22 0.9500
C22 C23 1.321(3)
C23 C24 1.489(4)
C23 C25 1.523(4)
C24 H24A 0.9800
C24 H24B 0.9800
C24 H24C 0.9800
C25 H25A 0.9800
C25 H25B 0.9800
C25 H25C 0.9800
C26 H26A 0.9800
C26 H26B 0.9800
C26 H26C 0.9800
C26 O5 1.433(3)
O1 H1 0.88(4)
O2 H2A 0.81(3)

loop_
_geom_torsion_atom_site_label_1
_geom_torsion_atom_site_label_2
_geom_torsion_atom_site_label_3
_geom_torsion_atom_site_label_4
_geom_torsion
C1 C2 C3 C4 -1.7(3)
C1 C2 C3 O2 178.64(17)
C2 C1 C6 C5 1.0(3)
C2 C3 C4 C5 1.5(3)
C2 C3 C4 C7 -173.14(18)
C3 C4 C5 C6 0.0(3)
C3 C4 C5 O3 -178.70(17)
C3 C4 C7 C8 169.58(18)
C3 C4 C7 O4 -8.2(3)
C4 C5 C6 C1 -1.2(3)
C4 C5 O3 C9 -19.7(3)
C4 C7 C8 C9 34.5(2)
C5 C4 C7 C8 -5.0(3)
C5 C4 C7 O4 177.29(19)
C6 C1 C2 C3 0.4(3)
C6 C5 O3 C9 161.53(17)
C7 C4 C5 C6 174.67(18)
C7 C4 C5 O3 -4.0(3)
C7 C8 C9 C10 -176.03(17)
C7 C8 C9 O3 -56.6(2)
C8 C9 C10 C11 79.8(2)
C8 C9 C10 C15 -98.4(2)
C8 C9 O3 C5 50.1(2)
C9 C10 C11 C12 -178.24(19)
C9 C10 C15 C14 177.82(19)
C10 C9 O3 C5 172.61(16)
C10 C11 C12 C13 0.7(3)
C10 C11 C12 C16 -178.0(2)
C11 C10 C15 C14 -0.4(3)
C11 C12 C13 C14 -0.9(3)
C11 C12 C13 O5 176.19(19)
C11 C12 C16 C17 74.6(2)
C12 C13 C14 C15 0.5(3)
C12 C13 C14 C21 179.4(2)
C12 C13 O5 C26 85.9(2)
C12 C16 C17 C18 139.4(2)
C13 C12 C16 C17 -104.1(2)
C13 C14 C15 C10 0.2(3)
C13 C14 C21 C22 141.5(2)
C14 C13 O5 C26 -96.9(2)
C14 C21 C22 C23 131.5(3)
C15 C10 C11 C12 0.0(3)
C15 C14 C21 C22 -39.5(3)
C16 C12 C13 C14 177.8(2)
C16 C12 C13 O5 -5.1(3)
C16 C17 C18 C19 0.6(5)
C16 C17 C18 C20 -179.3(2)
C21 C14 C15 C10 -178.78(19)
C21 C22 C23 C24 3.5(5)
C21 C22 C23 C25 -179.4(3)
O1 C1 C2 C3 179.98(17)
O1 C1 C6 C5 -178.53(17)
O2 C3 C4 C5 -178.84(17)
O2 C3 C4 C7 6.5(3)
O3 C5 C6 C1 177.52(16)
O3 C9 C10 C11 -41.6(3)
O3 C9 C10 C15 140.21(18)
O4 C7 C8 C9 -147.72(19)
O5 C13 C14 C15 -176.65(18)
O5 C13 C14 C21 2.3(3)
